data_7014259
loop_
_publ_author_name
'Hitchcock, Peter B.'
'Hu, Jin'
'Lappert, Michael F.'
'Severn, John R.'

_publ_section_title
;
 Synthesis and structures of beta-diketiminatotin(II) halides, an amide
 and of Sn(=E)[{N(R)C(Ph)}2CH](NR2) (E = S or Se, R = SiMe3).
;
_journal_issue 24
_journal_name_full 'Dalton transactions (Cambridge, England : 2003)'
_journal_page_first 4193
_journal_page_last 4201
_journal_paper_doi 10.1039/b412765j
_journal_year 2004
_chemical_formula_sum 'C27 H47 N3 S Si4 Sn'
_chemical_formula_weight 676.79
_chemical_name_systematic
;
?
;
_space_group_IT_number 14
_symmetry_cell_setting monoclinic
_symmetry_space_group_name_Hall '-P 2yn'
_symmetry_space_group_name_H-M 'P 1 21/n 1'
_atom_sites_solution_hydrogens geom
_atom_sites_solution_primary direct
_atom_sites_solution_secondary difmap
_audit_creation_method SHELXL-97
_cell_angle_alpha 90.00
_cell_angle_beta 105.82(2)
_cell_angle_gamma 90.00
_cell_formula_units_Z 4
_cell_length_a 18.795(5)
_cell_length_b 8.974(6)
_cell_length_c 21.617(3)
_cell_measurement_reflns_used 25
_cell_measurement_temperature 293(2)
_cell_measurement_theta_max 10
_cell_measurement_theta_min 7
_cell_volume 3508(3)
_computing_cell_refinement 'Nonius CAD4 software'
_computing_data_collection 'Nonius CAD4 software'
_computing_data_reduction 'Nonius CAD4 software'
_computing_publication_material 'SHELXL-97 (Sheldrick, 1997)'
_computing_structure_refinement 'SHELXL-97 (Sheldrick, 1997)'
_computing_structure_solution 'SHELXL-97 (Sheldrick, 1997)'
_diffrn_ambient_temperature 293(2)
_diffrn_measured_fraction_theta_full 1.000
_diffrn_measured_fraction_theta_max 1.000
_diffrn_measurement_device_type 'Nonius CAD4'
_diffrn_measurement_method 'omega-2theta scan'
_diffrn_radiation_monochromator graphite
_diffrn_radiation_source 'fine-focus sealed tube'
_diffrn_radiation_type MoK\a
_diffrn_radiation_wavelength 0.71073
_diffrn_reflns_av_R_equivalents 0.0251
_diffrn_reflns_av_sigmaI/netI 0.0598
_diffrn_reflns_limit_h_max 22
_diffrn_reflns_limit_h_min 0
_diffrn_reflns_limit_k_max 10
_diffrn_reflns_limit_k_min 0
_diffrn_reflns_limit_l_max 24
_diffrn_reflns_limit_l_min -25
_diffrn_reflns_number 6338
_diffrn_reflns_theta_full 24.97
_diffrn_reflns_theta_max 24.97
_diffrn_reflns_theta_min 2.25
_exptl_absorpt_coefficient_mu 0.944
_exptl_absorpt_correction_T_max 1.00
_exptl_absorpt_correction_T_min 0.93
_exptl_absorpt_correction_type empirical
_exptl_absorpt_process_details psi-scans
_exptl_crystal_density_diffrn 1.281
_exptl_crystal_density_method 'not measured'
_exptl_crystal_F_000 1408
_exptl_crystal_size_max 0.40
_exptl_crystal_size_mid 0.20
_exptl_crystal_size_min 0.20
_refine_diff_density_max 0.671
_refine_diff_density_min -0.490
_refine_diff_density_rms 0.068
_refine_ls_extinction_method none
_refine_ls_goodness_of_fit_ref 1.026
_refine_ls_hydrogen_treatment constr
_refine_ls_matrix_type full
_refine_ls_number_parameters 325
_refine_ls_number_reflns 6149
_refine_ls_number_restraints 0
_refine_ls_restrained_S_all 1.026
_refine_ls_R_factor_all 0.0726
_refine_ls_R_factor_gt 0.0399
_refine_ls_shift/su_max 0.001
_refine_ls_shift/su_mean 0.000
_refine_ls_structure_factor_coef Fsqd
_refine_ls_weighting_details 'calc w=1/[\s^2^(Fo^2^)+(0.0284P)^2^+1.4106P] where P=(Fo^2^+2Fc^2^)/3'
_refine_ls_weighting_scheme calc
_refine_ls_wR_factor_gt 0.0802
_refine_ls_wR_factor_ref 0.0916
_reflns_number_gt 4256
_reflns_number_total 6149
_reflns_threshold_expression >2sigma(I)
_cod_data_source_file b412765j.txt
_cod_data_source_block (11)-jan1897
_cod_original_sg_symbol_H-M P2(1)/n
_cod_database_code 7014259

loop_
_symmetry_equiv_pos_as_xyz
'x, y, z'
'x+1/2, -y+1/2, z+1/2'
'-x, -y, -z'
'-x-1/2, y-1/2, -z-1/2'

loop_
_atom_site_label
_atom_site_type_symbol
_atom_site_fract_x
_atom_site_fract_y
_atom_site_fract_z
_atom_site_U_iso_or_equiv
_atom_site_adp_type
_atom_site_occupancy
_atom_site_symmetry_multiplicity
_atom_site_calc_flag
_atom_site_refinement_flags
_atom_site_disorder_assembly
_atom_site_disorder_group
Sn Sn 0.027548(15) 0.24484(3) 0.777622(13) 0.03536(9) Uani 1 1 d . . .
S S 0.01753(8) 0.00374(13) 0.74699(8) 0.0652(4) Uani 1 1 d . . .
Si1 Si 0.03918(7) 0.34984(14) 0.63261(6) 0.0422(3) Uani 1 1 d . . .
Si2 Si -0.06575(9) 0.20256(17) 0.88851(7) 0.0618(4) Uani 1 1 d . . .
Si3 Si 0.11899(7) 0.54505(14) 0.84150(6) 0.0437(3) Uani 1 1 d . . .
Si4 Si 0.20066(7) 0.25407(17) 0.87025(7) 0.0594(4) Uani 1 1 d . . .
N1 N -0.00467(17) 0.3847(3) 0.69576(15) 0.0330(7) Uani 1 1 d . . .
N2 N -0.06194(19) 0.2999(4) 0.81660(16) 0.0410(9) Uani 1 1 d . . .
N3 N 0.11822(18) 0.3493(4) 0.83552(16) 0.0400(8) Uani 1 1 d . . .
C1 C -0.0684(2) 0.4606(4) 0.68618(19) 0.0356(9) Uani 1 1 d . . .
C2 C -0.1174(2) 0.4588(5) 0.7239(2) 0.0470(11) Uani 1 1 d . . .
H2 H -0.1600 0.5146 0.7071 0.056 Uiso 1 1 calc R . .
C3 C -0.1151(2) 0.3889(5) 0.7823(2) 0.0424(10) Uani 1 1 d . . .
C4 C -0.0906(2) 0.5666(5) 0.63109(19) 0.0381(10) Uani 1 1 d . . .
C5 C -0.0547(3) 0.7005(5) 0.6338(2) 0.0540(13) Uani 1 1 d . . .
H5 H -0.0150 0.7222 0.6690 0.065 Uiso 1 1 calc R . .
C6 C -0.0768(4) 0.8034(6) 0.5849(3) 0.0720(16) Uani 1 1 d . . .
H6 H -0.0521 0.8940 0.5877 0.086 Uiso 1 1 calc R . .
C7 C -0.1340(4) 0.7736(7) 0.5329(3) 0.0787(19) Uani 1 1 d . . .
H7 H -0.1479 0.8423 0.4996 0.094 Uiso 1 1 calc R . .
C8 C -0.1707(3) 0.6426(8) 0.5299(3) 0.0830(19) Uani 1 1 d . . .
H8 H -0.2104 0.6225 0.4944 0.100 Uiso 1 1 calc R . .
C9 C -0.1501(3) 0.5381(6) 0.5786(2) 0.0594(13) Uani 1 1 d . . .
H9 H -0.1762 0.4492 0.5761 0.071 Uiso 1 1 calc R . .
C10 C -0.1801(3) 0.4301(6) 0.8069(2) 0.0553(13) Uani 1 1 d . . .
C11 C -0.1762(3) 0.5539(7) 0.8445(3) 0.0811(18) Uani 1 1 d . . .
H11 H -0.1322 0.6071 0.8577 0.097 Uiso 1 1 calc R . .
C12 C -0.2385(4) 0.6008(9) 0.8632(3) 0.105(2) Uani 1 1 d . . .
H12 H -0.2354 0.6829 0.8900 0.126 Uiso 1 1 calc R . .
C13 C -0.3031(4) 0.5256(10) 0.8419(4) 0.113(3) Uani 1 1 d . . .
H13 H -0.3448 0.5579 0.8532 0.136 Uiso 1 1 calc R . .
C14 C -0.3070(4) 0.4048(10) 0.8044(4) 0.117(3) Uani 1 1 d . . .
H14 H -0.3514 0.3528 0.7907 0.140 Uiso 1 1 calc R . .
C15 C -0.2461(3) 0.3573(8) 0.7863(3) 0.087(2) Uani 1 1 d . . .
H15 H -0.2499 0.2745 0.7597 0.105 Uiso 1 1 calc R . .
C16 C 0.1281(3) 0.2562(6) 0.6704(3) 0.0718(15) Uani 1 1 d . . .
H16A H 0.1595 0.3224 0.7009 0.108 Uiso 1 1 calc R . .
H16B H 0.1519 0.2298 0.6379 0.108 Uiso 1 1 calc R . .
H16C H 0.1191 0.1678 0.6922 0.108 Uiso 1 1 calc R . .
C17 C 0.0622(3) 0.5149(6) 0.5901(2) 0.0608(14) Uani 1 1 d . . .
H17A H 0.0176 0.5672 0.5691 0.091 Uiso 1 1 calc R . .
H17B H 0.0865 0.4831 0.5586 0.091 Uiso 1 1 calc R . .
H17C H 0.0944 0.5798 0.6205 0.091 Uiso 1 1 calc R . .
C18 C -0.0239(3) 0.2264(6) 0.5734(2) 0.0703(16) Uani 1 1 d . . .
H18A H -0.0692 0.2782 0.5543 0.105 Uiso 1 1 calc R . .
H18B H -0.0342 0.1386 0.5948 0.105 Uiso 1 1 calc R . .
H18C H -0.0009 0.1985 0.5406 0.105 Uiso 1 1 calc R . .
C19 C -0.1407(5) 0.0684(13) 0.8725(5) 0.239(7) Uani 1 1 d . . .
H19A H -0.1363 0.0019 0.8390 0.359 Uiso 1 1 calc R . .
H19B H -0.1872 0.1200 0.8593 0.359 Uiso 1 1 calc R . .
H19C H -0.1384 0.0124 0.9109 0.359 Uiso 1 1 calc R . .
C20 C -0.0732(7) 0.3269(10) 0.9515(3) 0.225(7) Uani 1 1 d . . .
H20A H -0.1181 0.3834 0.9375 0.338 Uiso 1 1 calc R . .
H20B H -0.0317 0.3935 0.9617 0.338 Uiso 1 1 calc R . .
H20C H -0.0739 0.2702 0.9890 0.338 Uiso 1 1 calc R . .
C21 C 0.0201(4) 0.0984(11) 0.9168(4) 0.170(5) Uani 1 1 d . . .
H21A H 0.0255 0.0316 0.8837 0.255 Uiso 1 1 calc R . .
H21B H 0.0191 0.0422 0.9543 0.255 Uiso 1 1 calc R . .
H21C H 0.0611 0.1664 0.9273 0.255 Uiso 1 1 calc R . .
C22 C 0.1482(3) 0.6333(5) 0.7749(2) 0.0629(14) Uani 1 1 d . . .
H22A H 0.1954 0.5941 0.7738 0.094 Uiso 1 1 calc R . .
H22B H 0.1521 0.7391 0.7815 0.094 Uiso 1 1 calc R . .
H22C H 0.1123 0.6124 0.7348 0.094 Uiso 1 1 calc R . .
C23 C 0.1835(3) 0.6116(6) 0.9182(3) 0.0801(18) Uani 1 1 d . . .
H23A H 0.2324 0.5751 0.9215 0.120 Uiso 1 1 calc R . .
H23B H 0.1672 0.5754 0.9539 0.120 Uiso 1 1 calc R . .
H23C H 0.1840 0.7186 0.9188 0.120 Uiso 1 1 calc R . .
C24 C 0.0282(3) 0.6239(5) 0.8420(3) 0.0594(13) Uani 1 1 d . . .
H24A H 0.0121 0.5799 0.8764 0.089 Uiso 1 1 calc R . .
H24B H -0.0073 0.6031 0.8018 0.089 Uiso 1 1 calc R . .
H24C H 0.0327 0.7298 0.8483 0.089 Uiso 1 1 calc R . .
C25 C 0.2201(4) 0.2464(8) 0.9599(3) 0.116(3) Uani 1 1 d . . .
H25A H 0.2210 0.3458 0.9766 0.174 Uiso 1 1 calc R . .
H25B H 0.2671 0.1997 0.9779 0.174 Uiso 1 1 calc R . .
H25C H 0.1820 0.1899 0.9712 0.174 Uiso 1 1 calc R . .
C26 C 0.2809(3) 0.3473(7) 0.8509(3) 0.090(2) Uani 1 1 d . . .
H26A H 0.2836 0.4492 0.8648 0.135 Uiso 1 1 calc R . .
H26B H 0.2745 0.3439 0.8053 0.135 Uiso 1 1 calc R . .
H26C H 0.3257 0.2967 0.8725 0.135 Uiso 1 1 calc R . .
C27 C 0.2003(3) 0.0575(6) 0.8425(3) 0.0806(18) Uani 1 1 d . . .
H27A H 0.1601 0.0047 0.8519 0.121 Uiso 1 1 calc R . .
H27B H 0.2462 0.0106 0.8642 0.121 Uiso 1 1 calc R . .
H27C H 0.1943 0.0560 0.7969 0.121 Uiso 1 1 calc R . .

loop_
_atom_site_aniso_label
_atom_site_aniso_U_11
_atom_site_aniso_U_22
_atom_site_aniso_U_33
_atom_site_aniso_U_23
_atom_site_aniso_U_13
_atom_site_aniso_U_12
Sn 0.03961(15) 0.02753(14) 0.03959(15) 0.00223(15) 0.01189(11) 0.00120(15)
S 0.0717(9) 0.0284(6) 0.0920(10) -0.0076(7) 0.0163(8) -0.0030(6)
Si1 0.0487(7) 0.0400(7) 0.0423(7) -0.0007(6) 0.0198(6) 0.0035(6)
Si2 0.0757(10) 0.0625(10) 0.0570(9) 0.0169(7) 0.0345(8) 0.0024(8)
Si3 0.0435(7) 0.0366(7) 0.0488(7) -0.0085(6) 0.0086(6) -0.0026(6)
Si4 0.0510(7) 0.0520(8) 0.0634(8) 0.0007(8) -0.0046(6) 0.0138(8)
N1 0.0365(18) 0.0277(17) 0.0353(18) 0.0020(15) 0.0104(15) 0.0031(15)
N2 0.044(2) 0.040(2) 0.043(2) 0.0050(16) 0.0181(17) -0.0026(16)
N3 0.040(2) 0.036(2) 0.040(2) 0.0008(16) 0.0046(16) 0.0030(16)
C1 0.036(2) 0.032(2) 0.037(2) -0.0005(18) 0.0077(18) -0.0005(19)
C2 0.037(2) 0.054(3) 0.051(3) 0.006(2) 0.012(2) 0.013(2)
C3 0.039(2) 0.044(3) 0.047(3) -0.006(2) 0.017(2) -0.006(2)
C4 0.039(2) 0.037(2) 0.039(2) 0.003(2) 0.0128(19) 0.008(2)
C5 0.069(3) 0.040(3) 0.053(3) -0.001(2) 0.015(3) 0.000(2)
C6 0.105(5) 0.035(3) 0.079(4) 0.015(3) 0.029(4) 0.006(3)
C7 0.102(5) 0.073(5) 0.061(4) 0.030(3) 0.023(3) 0.042(4)
C8 0.076(4) 0.103(5) 0.055(3) 0.018(4) -0.007(3) 0.028(4)
C9 0.057(3) 0.062(3) 0.050(3) 0.005(3) 0.000(2) 0.003(3)
C10 0.049(3) 0.065(3) 0.060(3) 0.009(3) 0.029(2) 0.009(3)
C11 0.069(4) 0.089(5) 0.096(4) -0.015(4) 0.042(3) 0.009(3)
C12 0.116(6) 0.109(6) 0.117(6) -0.018(5) 0.076(5) 0.024(5)
C13 0.088(5) 0.134(7) 0.147(7) 0.022(6) 0.080(6) 0.032(5)
C14 0.063(4) 0.144(8) 0.164(8) -0.005(6) 0.066(5) -0.018(5)
C15 0.059(4) 0.094(5) 0.122(5) -0.015(4) 0.046(4) -0.012(3)
C16 0.066(3) 0.087(4) 0.075(3) 0.021(3) 0.039(3) 0.032(3)
C17 0.069(3) 0.062(3) 0.059(3) 0.007(3) 0.030(3) -0.004(3)
C18 0.100(4) 0.054(4) 0.062(3) -0.018(3) 0.030(3) -0.013(3)
C19 0.193(10) 0.274(14) 0.208(11) 0.154(10) -0.020(8) -0.142(10)
C20 0.50(2) 0.126(7) 0.064(5) 0.019(5) 0.097(9) 0.090(11)
C21 0.148(7) 0.249(11) 0.139(7) 0.142(8) 0.082(6) 0.102(8)
C22 0.071(3) 0.043(3) 0.080(4) -0.002(3) 0.030(3) -0.007(3)
C23 0.082(4) 0.071(4) 0.073(4) -0.028(3) -0.003(3) -0.001(3)
C24 0.059(3) 0.034(3) 0.088(4) -0.010(3) 0.024(3) 0.005(2)
C25 0.132(6) 0.117(6) 0.070(4) 0.017(4) -0.022(4) 0.034(5)
C26 0.046(3) 0.077(4) 0.141(6) -0.014(4) 0.015(4) 0.011(3)
C27 0.063(4) 0.049(3) 0.117(5) 0.008(3) 0.004(3) 0.024(3)

loop_
_atom_type_symbol
_atom_type_description
_atom_type_scat_dispersion_real
_atom_type_scat_dispersion_imag
_atom_type_scat_source
C C 0.0033 0.0016 'International Tables Vol C Tables 4.2.6.8 and 6.1.1.4'
H H 0.0000 0.0000 'International Tables Vol C Tables 4.2.6.8 and 6.1.1.4'
N N 0.0061 0.0033 'International Tables Vol C Tables 4.2.6.8 and 6.1.1.4'
S S 0.1246 0.1234 'International Tables Vol C Tables 4.2.6.8 and 6.1.1.4'
Si Si 0.0817 0.0704 'International Tables Vol C Tables 4.2.6.8 and 6.1.1.4'
Sn Sn -0.6537 1.4246 'International Tables Vol C Tables 4.2.6.8 and 6.1.1.4'

loop_
_geom_angle_atom_site_label_1
_geom_angle_atom_site_label_2
_geom_angle_atom_site_label_3
_geom_angle
_geom_angle_site_symmetry_1
_geom_angle_site_symmetry_3
_geom_angle_publ_flag
N3 Sn N1 103.90(13) . . ?
N3 Sn N2 105.49(14) . . ?
N1 Sn N2 96.67(13) . . ?
N3 Sn S 127.44(10) . . ?
N1 Sn S 109.94(10) . . ?
N2 Sn S 109.03(10) . . ?
N1 Si1 C16 106.76(19) . . ?
N1 Si1 C18 106.7(2) . . ?
C16 Si1 C18 111.3(3) . . ?
N1 Si1 C17 116.9(2) . . ?
C16 Si1 C17 106.1(2) . . ?
C18 Si1 C17 109.1(2) . . ?
C20 Si2 N2 112.5(3) . . ?
C20 Si2 C19 109.8(6) . . ?
N2 Si2 C19 111.7(3) . . ?
C20 Si2 C21 108.0(5) . . ?
N2 Si2 C21 107.4(2) . . ?
C19 Si2 C21 107.2(5) . . ?
N3 Si3 C24 113.1(2) . . ?
N3 Si3 C22 111.5(2) . . ?
C24 Si3 C22 108.1(2) . . ?
N3 Si3 C23 112.0(2) . . ?
C24 Si3 C23 104.4(3) . . ?
C22 Si3 C23 107.2(3) . . ?
N3 Si4 C27 113.5(2) . . ?
N3 Si4 C26 111.1(2) . . ?
C27 Si4 C26 106.5(3) . . ?
N3 Si4 C25 111.2(3) . . ?
C27 Si4 C25 106.3(3) . . ?
C26 Si4 C25 107.9(3) . . ?
C1 N1 Si1 122.9(3) . . ?
C1 N1 Sn 118.0(3) . . ?
Si1 N1 Sn 116.35(16) . . ?
C3 N2 Si2 124.7(3) . . ?
C3 N2 Sn 118.0(3) . . ?
Si2 N2 Sn 116.72(18) . . ?
Si4 N3 Si3 117.8(2) . . ?
Si4 N3 Sn 122.10(19) . . ?
Si3 N3 Sn 119.38(18) . . ?
N1 C1 C2 127.7(4) . . ?
N1 C1 C4 119.3(3) . . ?
C2 C1 C4 112.9(4) . . ?
C1 C2 C3 132.2(4) . . ?
N2 C3 C2 127.2(4) . . ?
N2 C3 C10 120.5(4) . . ?
C2 C3 C10 112.3(4) . . ?
C5 C4 C9 118.4(4) . . ?
C5 C4 C1 119.8(4) . . ?
C9 C4 C1 121.6(4) . . ?
C4 C5 C6 120.8(5) . . ?
C7 C6 C5 120.6(5) . . ?
C6 C7 C8 119.4(5) . . ?
C7 C8 C9 121.1(6) . . ?
C4 C9 C8 119.6(5) . . ?
C15 C10 C11 118.7(5) . . ?
C15 C10 C3 121.4(5) . . ?
C11 C10 C3 119.5(5) . . ?
C10 C11 C12 120.1(6) . . ?
C13 C12 C11 119.5(7) . . ?
C14 C13 C12 120.3(7) . . ?
C13 C14 C15 120.5(7) . . ?
C10 C15 C14 120.8(7) . . ?

loop_
_geom_bond_atom_site_label_1
_geom_bond_atom_site_label_2
_geom_bond_distance
_geom_bond_site_symmetry_2
_geom_bond_publ_flag
Sn N3 2.046(3) . ?
Sn N1 2.119(3) . ?
Sn N2 2.134(3) . ?
Sn S 2.2555(19) . ?
Si1 N1 1.804(3) . ?
Si1 C16 1.850(5) . ?
Si1 C18 1.855(5) . ?
Si1 C17 1.855(5) . ?
Si2 C20 1.796(8) . ?
Si2 N2 1.801(4) . ?
Si2 C19 1.814(8) . ?
Si2 C21 1.820(7) . ?
Si3 N3 1.761(4) . ?
Si3 C24 1.851(5) . ?
Si3 C22 1.854(5) . ?
Si3 C23 1.865(5) . ?
Si4 N3 1.749(3) . ?
Si4 C27 1.862(6) . ?
Si4 C26 1.869(6) . ?
Si4 C25 1.873(6) . ?
N1 C1 1.344(5) . ?
N2 C3 1.335(5) . ?
C1 C2 1.387(5) . ?
C1 C4 1.492(5) . ?
C2 C3 1.401(6) . ?
C3 C10 1.505(6) . ?
C4 C5 1.372(6) . ?
C4 C9 1.383(6) . ?
C5 C6 1.379(7) . ?
C6 C7 1.353(8) . ?
C7 C8 1.356(8) . ?
C8 C9 1.385(7) . ?
C10 C15 1.364(7) . ?
C10 C11 1.367(7) . ?
C11 C12 1.403(7) . ?
C12 C13 1.355(10) . ?
C13 C14 1.343(10) . ?
C14 C15 1.376(8) . ?
